data_1541308
loop_
_publ_author_name
'Newsam, J.M.'
'Jorgensen, J.D.'

_publ_section_title
;
 Gallosilicate sodalite - further syntheses and structural details
;
_journal_name_full Zeolites
_journal_page_first 569
_journal_page_last 573
_journal_volume 7
_journal_year 1987
_chemical_formula_sum 'Ga5.33 H15.3 Na6.03 O32 Si6.67'
_chemical_name_systematic 'Na6.03 (Ga5.33 Si6.67 O24) (O H).7 (H2 O)7.3'
_space_group_IT_number 218
_symmetry_space_group_name_Hall 'P -4n 2 3'
_symmetry_space_group_name_H-M 'P -4 3 n'
_cell_angle_alpha 90
_cell_angle_beta 90
_cell_angle_gamma 90
_cell_formula_units_Z 1
_cell_length_a 8.8475
_cell_length_b 8.8475
_cell_length_c 8.8475
_cell_volume 692.567
_citation_journal_id_ASTM ZEOLD3
_cod_data_source_file Newsam_ZEOLD3_1987_430.cif
_cod_data_source_block H15.3Ga5.33Na6.03O32Si6.67
_cod_original_cell_volume 692.5668
_cod_original_formula_sum 'H15.3 Ga5.33 Na6.03 O32 Si6.67'
_cod_database_code 1541308

loop_
_symmetry_equiv_pos_as_xyz
x,y,z
y+1/2,-x+1/2,-z+1/2
-x,-y,z
-y+1/2,x+1/2,-z+1/2
x,-y,-z
-y+1/2,-x+1/2,z+1/2
-x,y,-z
y+1/2,x+1/2,z+1/2
z,x,y
x+1/2,-z+1/2,-y+1/2
-z,-x,y
-x+1/2,z+1/2,-y+1/2
z,-x,-y
-x+1/2,-z+1/2,y+1/2
-z,x,-y
x+1/2,z+1/2,y+1/2
y,z,x
y,-z,-x
-z+1/2,-y+1/2,x+1/2
-y,z,-x
z+1/2,y+1/2,x+1/2
-y,-z,x
-z+1/2,y+1/2,-x+1/2
z+1/2,-y+1/2,-x+1/2

loop_
_atom_site_label
_atom_site_type_symbol
_atom_site_fract_x
_atom_site_fract_y
_atom_site_fract_z
_atom_site_occupancy
_atom_site_U_iso_or_equiv
Si1 Si+4 0.25 0.5 0 0.8 0.0
H1 H+1 0.288 0.311 0.373 0.6083 0.0
Ga1 Ga+3 0.25 0.5 0 0.2 0.0
O2 O-2 0.8746 0.8746 0.8746 1 0.0
H2 H+1 0.349 0.479 0.301 0.0291 0.0
Na1 Na+1 0.1449 0.1449 0.1449 0.754 0.0
Si2 Si+4 0.25 0 0.5 0.31 0.0
O1 O-2 0.1336 0.1474 0.4223 1 0.0
Ga2 Ga+3 0.25 0 0.5 0.69 0.0
